data_4100170
_journal_name_full 'Journal of the American Chemical Society'
_journal_paper_doi 10.1021/ja050521s
_journal_year 2005
_chemical_formula_sum 'C44 H62 Al N2 O2 Yb'
_chemical_formula_weight 850.98
_space_group_IT_number 14
_symmetry_cell_setting monoclinic
_symmetry_space_group_name_Hall '-P 2yn'
_symmetry_space_group_name_H-M 'P 1 21/n 1'
_cell_angle_alpha 90.00
_cell_angle_beta 97.06(1)
_cell_angle_gamma 90.00
_cell_formula_units_Z 4
_cell_length_a 8.812(1)
_cell_length_b 37.845(2)
_cell_length_c 12.032(1)
_cell_measurement_temperature 100(2)
_cell_volume 3982(1)
_exptl_crystal_density_diffrn 1.419
_cod_depositor_comments
;
The following automatic conversions were performed:
'_symmetry_cell_setting' value 'Monoclinic' changed to 'monoclinic'
according to '/home/saulius/struct/CIF-dictionaries/cif_core.dic'
dictionary named 'cif_core.dic' version 2.4.1 from 2010-06-29.

Automatic conversion script
Id: cif_fix_enum 1527 2010-12-29 10:47:43Z saulius 
;
_cod_original_sg_symbol_H-M 'P 21/n'
_cod_database_code 4100170

loop_
_symmetry_equiv_pos_as_xyz
'x, y, z'
'-x+1/2, y+1/2, -z+1/2'
'-x, -y, -z'
'x-1/2, -y-1/2, z-1/2'

loop_
_atom_site_label
_atom_site_type_symbol
_atom_site_fract_x
_atom_site_fract_y
_atom_site_fract_z
_atom_site_U_iso_or_equiv
_atom_site_adp_type
_atom_site_occupancy
_atom_site_symmetry_multiplicity
_atom_site_calc_flag
_atom_site_refinement_flags
_atom_site_disorder_assembly
_atom_site_disorder_group
Yb1 Yb 0.226833(12) 0.188168(3) 0.251169(8) 0.01491(6) Uani 1 1 d . A .
O1 O 0.35674(16) 0.14733(4) 0.21036(11) 0.0192(3) Uani 1 1 d . A .
Al1 Al 0.49211(7) 0.118421(15) 0.17985(5) 0.01429(13) Uani 1 1 d . . .
N1 N 0.49791(19) 0.07505(4) 0.26483(14) 0.0159(4) Uani 1 1 d . A .
C1 C 0.6286(3) 0.01787(6) 0.30153(18) 0.0227(5) Uani 1 1 d . A .
H1A H 0.6820 0.0271 0.3718 0.034 Uiso 1 1 calc R . .
H1B H 0.6985 0.0030 0.2648 0.034 Uiso 1 1 calc R . .
H1C H 0.5404 0.0038 0.3174 0.034 Uiso 1 1 calc R . .
N2 N 0.45240(19) 0.09541(4) 0.03523(14) 0.0150(4) Uani 1 1 d . A .
C2 C 0.5747(2) 0.04819(5) 0.22551(17) 0.0166(4) Uani 1 1 d . . .
C3 C 0.6042(2) 0.04650(5) 0.11391(18) 0.0168(4) Uani 1 1 d . A .
H1 H 0.667(3) 0.0283(6) 0.0963(18) 0.017(6) Uiso 1 1 d . . .
C4 C 0.5357(2) 0.06640(5) 0.02290(17) 0.0153(4) Uani 1 1 d . . .
C5 C 0.5576(2) 0.05342(6) -0.09303(17) 0.0187(5) Uani 1 1 d . A .
H5A H 0.4576 0.0502 -0.1373 0.028 Uiso 1 1 calc R . .
H5B H 0.6123 0.0308 -0.0871 0.028 Uiso 1 1 calc R . .
H5C H 0.6171 0.0708 -0.1297 0.028 Uiso 1 1 calc R . .
C6 C 0.3672(2) 0.11012(5) -0.06498(17) 0.0153(4) Uani 1 1 d . . .
C7 C 0.2136(2) 0.09985(5) -0.09405(17) 0.0161(4) Uani 1 1 d . A .
C8 C 0.1364(2) 0.11237(6) -0.19453(17) 0.0197(5) Uani 1 1 d . . .
H8A H 0.0335 0.1053 -0.2160 0.024 Uiso 1 1 calc R A .
C9 C 0.2063(2) 0.13483(6) -0.26380(18) 0.0198(5) Uani 1 1 d . A .
H9A H 0.1529 0.1425 -0.3330 0.024 Uiso 1 1 calc R . .
C10 C 0.3544(3) 0.14598(6) -0.23118(18) 0.0194(5) Uani 1 1 d . . .
H10A H 0.4008 0.1621 -0.2774 0.023 Uiso 1 1 calc R A .
C11 C 0.4372(2) 0.13416(5) -0.13208(17) 0.0168(4) Uani 1 1 d . A .
C12 C 0.5962(2) 0.14895(5) -0.09624(17) 0.0183(5) Uani 1 1 d . . .
H12A H 0.6456 0.1342 -0.0330 0.022 Uiso 1 1 calc R A .
C13 C 0.5811(3) 0.18675(5) -0.0527(2) 0.0241(5) Uani 1 1 d . A .
H13A H 0.5181 0.1866 0.0090 0.036 Uiso 1 1 calc R . .
H13B H 0.5327 0.2017 -0.1134 0.036 Uiso 1 1 calc R . .
H13C H 0.6828 0.1961 -0.0259 0.036 Uiso 1 1 calc R . .
C14 C 0.6999(3) 0.14876(6) -0.18899(19) 0.0242(5) Uani 1 1 d . A .
H14A H 0.7072 0.1247 -0.2177 0.036 Uiso 1 1 calc R . .
H14B H 0.8020 0.1571 -0.1589 0.036 Uiso 1 1 calc R . .
H14C H 0.6570 0.1644 -0.2499 0.036 Uiso 1 1 calc R . .
C15 C 0.1326(2) 0.07572(6) -0.01808(18) 0.0183(5) Uani 1 1 d . . .
H15A H 0.1674 0.0826 0.0612 0.022 Uiso 1 1 calc R A .
C16 C 0.1736(3) 0.03659(6) -0.0317(2) 0.0242(5) Uani 1 1 d . A .
H16A H 0.2834 0.0332 -0.0094 0.036 Uiso 1 1 calc R . .
H16B H 0.1478 0.0296 -0.1101 0.036 Uiso 1 1 calc R . .
H16C H 0.1158 0.0220 0.0158 0.036 Uiso 1 1 calc R . .
C17 C -0.0414(3) 0.07953(6) -0.0372(2) 0.0245(5) Uani 1 1 d . A .
H17A H -0.0690 0.1045 -0.0323 0.037 Uiso 1 1 calc R . .
H17B H -0.0867 0.0661 0.0200 0.037 Uiso 1 1 calc R . .
H17C H -0.0800 0.0704 -0.1116 0.037 Uiso 1 1 calc R . .
C18 C 0.4478(2) 0.07136(5) 0.37494(17) 0.0168(4) Uani 1 1 d . . .
C19 C 0.3054(3) 0.05569(5) 0.38390(18) 0.0194(5) Uani 1 1 d . A .
C20 C 0.2564(3) 0.05329(6) 0.48981(18) 0.0211(5) Uani 1 1 d . . .
H20A H 0.1604 0.0427 0.4972 0.025 Uiso 1 1 calc R A .
C21 C 0.3448(3) 0.06606(5) 0.58400(19) 0.0208(5) Uani 1 1 d . A .
H21A H 0.3094 0.0645 0.6553 0.025 Uiso 1 1 calc R . .
C22 C 0.4852(3) 0.08115(6) 0.57370(19) 0.0219(5) Uani 1 1 d . . .
H22A H 0.5461 0.0897 0.6388 0.026 Uiso 1 1 calc R A .
C23 C 0.5397(2) 0.08421(5) 0.46983(18) 0.0189(5) Uani 1 1 d . A .
C24 C 0.6920(2) 0.10243(6) 0.46372(18) 0.0207(5) Uani 1 1 d . . .
H24A H 0.7191 0.0993 0.3860 0.025 Uiso 1 1 calc R A .
C25 C 0.8224(3) 0.08671(7) 0.54512(19) 0.0279(5) Uani 1 1 d . A .
H25A H 0.8306 0.0613 0.5308 0.042 Uiso 1 1 calc R . .
H25B H 0.8010 0.0904 0.6223 0.042 Uiso 1 1 calc R . .
H25C H 0.9188 0.0984 0.5342 0.042 Uiso 1 1 calc R . .
C26 C 0.6752(3) 0.14225(6) 0.48445(19) 0.0260(5) Uani 1 1 d . A .
H26A H 0.5982 0.1522 0.4272 0.039 Uiso 1 1 calc R . .
H26B H 0.7735 0.1540 0.4807 0.039 Uiso 1 1 calc R . .
H26C H 0.6430 0.1460 0.5587 0.039 Uiso 1 1 calc R . .
C27 C 0.2018(3) 0.04138(6) 0.28342(19) 0.0234(5) Uani 1 1 d . . .
H27A H 0.2548 0.0449 0.2154 0.028 Uiso 1 1 calc R A .
C28 C 0.0509(3) 0.06180(7) 0.2664(2) 0.0336(6) Uani 1 1 d . A .
H28A H 0.0713 0.0866 0.2503 0.050 Uiso 1 1 calc R . .
H28B H 0.0007 0.0603 0.3345 0.050 Uiso 1 1 calc R . .
H28C H -0.0159 0.0516 0.2035 0.050 Uiso 1 1 calc R . .
C29 C 0.1721(3) 0.00171(7) 0.2955(2) 0.0369(6) Uani 1 1 d . A .
H29A H 0.2699 -0.0108 0.3104 0.055 Uiso 1 1 calc R . .
H29B H 0.1155 -0.0073 0.2260 0.055 Uiso 1 1 calc R . .
H29C H 0.1119 -0.0022 0.3577 0.055 Uiso 1 1 calc R . .
C30 C 0.7061(2) 0.13537(6) 0.19119(18) 0.0188(5) Uani 1 1 d . A .
H30A H 0.7365 0.1449 0.2664 0.028 Uiso 1 1 calc R . .
H30B H 0.7141 0.1539 0.1354 0.028 Uiso 1 1 calc R . .
H30C H 0.7735 0.1157 0.1774 0.028 Uiso 1 1 calc R . .
C31 C 0.0309(3) 0.19449(7) 0.4018(2) 0.0292(6) Uani 1 1 d . A .
H31A H -0.0667 0.2044 0.3776 0.035 Uiso 1 1 calc R . .
C32 C 0.0705(3) 0.15866(6) 0.39774(19) 0.0253(5) Uani 1 1 d . A .
H32A H 0.0044 0.1400 0.3694 0.030 Uiso 1 1 calc R . .
C33 C 0.2244(3) 0.15502(6) 0.44274(18) 0.0233(5) Uani 1 1 d . A .
H33A H 0.2806 0.1336 0.4510 0.028 Uiso 1 1 calc R . .
C34 C 0.2799(3) 0.18874(6) 0.4733(2) 0.0255(6) Uani 1 1 d . A .
H34A H 0.3809 0.1942 0.5057 0.031 Uiso 1 1 calc R . .
C35 C 0.1603(3) 0.21303(6) 0.44780(19) 0.0293(6) Uani 1 1 d . A .
H35A H 0.1665 0.2378 0.4598 0.035 Uiso 1 1 calc R . .
C36 C 0.1891(3) 0.22940(6) 0.06860(19) 0.0279(6) Uani 1 1 d . A .
H36A H 0.2718 0.2441 0.0543 0.034 Uiso 1 1 calc R . .
C37 C 0.0698(3) 0.23886(6) 0.13097(19) 0.0268(5) Uani 1 1 d . . .
H37A H 0.0585 0.2610 0.1665 0.032 Uiso 1 1 calc R A .
C38 C -0.0288(3) 0.20987(6) 0.13111(19) 0.0240(5) Uani 1 1 d . A .
H38A H -0.1196 0.2089 0.1661 0.029 Uiso 1 1 calc R . .
C39 C 0.0301(3) 0.18251(6) 0.07042(19) 0.0222(5) Uani 1 1 d . A .
H39A H -0.0136 0.1597 0.0579 0.027 Uiso 1 1 calc R . .
C40 C 0.1650(3) 0.19461(6) 0.03132(19) 0.0243(5) Uani 1 1 d . A .
H40A H 0.2280 0.1815 -0.0124 0.029 Uiso 1 1 calc R . .
O2 O 0.4288(16) 0.2275(4) 0.282(3) 0.0197(13) Uani 0.578(19) 1 d PDU A 1
C41 C 0.5748(9) 0.22531(19) 0.2387(9) 0.0248(14) Uani 0.578(19) 1 d PDU A 1
H41A H 0.5603 0.2187 0.1585 0.030 Uiso 0.578(19) 1 calc PR A 1
H41B H 0.6410 0.2074 0.2806 0.030 Uiso 0.578(19) 1 calc PR A 1
C42 C 0.6463(14) 0.2619(3) 0.2539(19) 0.0221(15) Uani 0.578(19) 1 d PDU A 1
H42A H 0.7010 0.2682 0.1896 0.027 Uiso 0.578(19) 1 calc PR A 1
H42B H 0.7185 0.2631 0.3236 0.027 Uiso 0.578(19) 1 calc PR A 1
C43 C 0.5087(15) 0.2861(3) 0.2603(12) 0.0200(17) Uani 0.578(19) 1 d PDU A 1
H43A H 0.5386 0.3079 0.3028 0.024 Uiso 0.578(19) 1 calc PR A 1
H43B H 0.4591 0.2925 0.1847 0.024 Uiso 0.578(19) 1 calc PR A 1
C44 C 0.4049(19) 0.2632(4) 0.3217(15) 0.0208(16) Uani 0.578(19) 1 d PDU A 1
H44A H 0.4334 0.2649 0.4037 0.025 Uiso 0.578(19) 1 calc PR A 1
H44B H 0.2968 0.2704 0.3034 0.025 Uiso 0.578(19) 1 calc PR A 1
O2A O 0.425(2) 0.2288(5) 0.283(4) 0.0190(17) Uani 0.422(19) 1 d PDU A 2
C41A C 0.5873(11) 0.2225(2) 0.2831(12) 0.0229(16) Uani 0.422(19) 1 d PDU A 2
H41C H 0.6041 0.2043 0.2270 0.028 Uiso 0.422(19) 1 calc PR A 2
H41D H 0.6336 0.2143 0.3577 0.028 Uiso 0.422(19) 1 calc PR A 2
C42A C 0.6585(19) 0.2572(4) 0.254(3) 0.0240(19) Uani 0.422(19) 1 d PDU A 2
H42C H 0.7015 0.2554 0.1821 0.029 Uiso 0.422(19) 1 calc PR A 2
H42D H 0.7410 0.2642 0.3134 0.029 Uiso 0.422(19) 1 calc PR A 2
C43A C 0.527(2) 0.2837(4) 0.2455(18) 0.021(2) Uani 0.422(19) 1 d PDU A 2
H43C H 0.5615 0.3066 0.2802 0.025 Uiso 0.422(19) 1 calc PR A 2
H43D H 0.4855 0.2878 0.1664 0.025 Uiso 0.422(19) 1 calc PR A 2
C44A C 0.410(2) 0.2662(5) 0.309(2) 0.0190(19) Uani 0.422(19) 1 d PDU A 2
H44C H 0.4334 0.2705 0.3909 0.023 Uiso 0.422(19) 1 calc PR A 2
H44D H 0.3059 0.2749 0.2835 0.023 Uiso 0.422(19) 1 calc PR A 2

loop_
_atom_site_aniso_label
_atom_site_aniso_U_11
_atom_site_aniso_U_22
_atom_site_aniso_U_33
_atom_site_aniso_U_23
_atom_site_aniso_U_13
_atom_site_aniso_U_12
Yb1 0.01567(8) 0.01297(8) 0.01564(8) 0.00014(4) 0.00011(5) 0.00133(4)
O1 0.0207(8) 0.0184(7) 0.0179(8) 0.0008(6) 0.0006(6) 0.0004(6)
Al1 0.0159(3) 0.0122(3) 0.0143(3) 0.0001(2) -0.0004(2) 0.0000(2)
N1 0.0173(9) 0.0145(9) 0.0151(9) -0.0003(7) -0.0010(7) -0.0006(7)
C1 0.0291(12) 0.0181(11) 0.0205(11) 0.0024(9) 0.0018(10) 0.0062(10)
N2 0.0141(9) 0.0138(8) 0.0166(9) 0.0017(7) -0.0004(7) -0.0010(7)
C2 0.0154(10) 0.0133(10) 0.0201(11) 0.0007(9) -0.0012(9) -0.0017(9)
C3 0.0169(11) 0.0121(10) 0.0209(12) -0.0007(9) 0.0005(9) 0.0020(9)
C4 0.0134(10) 0.0143(10) 0.0179(11) -0.0030(8) 0.0005(9) -0.0037(9)
C5 0.0207(11) 0.0178(10) 0.0173(11) -0.0016(9) 0.0007(9) 0.0023(9)
C6 0.0181(11) 0.0119(10) 0.0150(10) -0.0021(8) -0.0013(9) 0.0027(9)
C7 0.0179(11) 0.0128(10) 0.0173(11) -0.0034(8) 0.0007(9) 0.0030(9)
C8 0.0173(11) 0.0213(11) 0.0194(11) -0.0042(9) -0.0018(9) 0.0029(9)
C9 0.0212(12) 0.0217(12) 0.0151(11) -0.0009(9) -0.0028(9) 0.0063(10)
C10 0.0226(12) 0.0178(11) 0.0181(11) 0.0012(9) 0.0031(9) 0.0013(9)
C11 0.0180(11) 0.0144(10) 0.0179(11) -0.0034(9) 0.0018(9) 0.0022(9)
C12 0.0183(11) 0.0182(11) 0.0177(11) 0.0032(9) -0.0006(9) -0.0002(9)
C13 0.0248(13) 0.0196(12) 0.0265(13) -0.0003(9) -0.0028(11) -0.0023(9)
C14 0.0222(12) 0.0273(12) 0.0228(12) 0.0024(10) 0.0019(10) -0.0033(10)
C15 0.0165(11) 0.0181(11) 0.0196(11) -0.0010(9) -0.0009(9) -0.0007(9)
C16 0.0209(11) 0.0186(11) 0.0327(13) 0.0004(10) 0.0016(10) -0.0037(10)
C17 0.0180(11) 0.0270(12) 0.0282(13) -0.0003(10) 0.0017(10) -0.0020(10)
C18 0.0208(11) 0.0134(10) 0.0158(11) 0.0040(9) 0.0012(9) 0.0039(9)
C19 0.0228(11) 0.0137(10) 0.0214(12) 0.0018(9) 0.0018(10) 0.0029(9)
C20 0.0219(11) 0.0176(11) 0.0242(12) 0.0033(9) 0.0049(10) 0.0004(9)
C21 0.0281(12) 0.0178(11) 0.0172(12) 0.0046(9) 0.0052(10) 0.0046(10)
C22 0.0282(12) 0.0190(11) 0.0176(11) 0.0006(9) -0.0008(10) 0.0045(10)
C23 0.0228(11) 0.0156(10) 0.0178(11) 0.0017(9) 0.0004(9) 0.0028(9)
C24 0.0223(12) 0.0237(11) 0.0156(11) 0.0001(9) 0.0001(9) -0.0006(10)
C25 0.0240(12) 0.0375(14) 0.0214(12) 0.0013(10) -0.0006(10) 0.0003(11)
C26 0.0285(13) 0.0261(12) 0.0238(12) -0.0017(10) 0.0048(10) -0.0055(10)
C27 0.0221(12) 0.0253(12) 0.0225(12) 0.0008(10) 0.0023(10) -0.0046(10)
C28 0.0255(13) 0.0469(16) 0.0270(14) 0.0008(11) -0.0018(11) 0.0007(12)
C29 0.0464(16) 0.0274(13) 0.0362(15) -0.0042(11) 0.0022(13) -0.0141(12)
C30 0.0204(11) 0.0184(11) 0.0172(11) -0.0014(9) 0.0003(9) -0.0011(9)
C31 0.0250(13) 0.0383(14) 0.0258(13) 0.0117(11) 0.0093(11) 0.0119(11)
C32 0.0275(13) 0.0267(12) 0.0229(12) 0.0020(10) 0.0076(10) -0.0065(10)
C33 0.0291(13) 0.0227(12) 0.0189(11) 0.0060(9) 0.0063(10) 0.0058(10)
C34 0.0279(14) 0.0330(14) 0.0156(12) 0.0002(9) 0.0029(11) -0.0045(10)
C35 0.0491(16) 0.0180(11) 0.0238(12) -0.0001(10) 0.0161(12) 0.0038(12)
C36 0.0267(13) 0.0287(13) 0.0260(13) 0.0127(10) -0.0070(11) -0.0066(11)
C37 0.0334(13) 0.0173(11) 0.0260(13) 0.0000(9) -0.0112(11) 0.0078(10)
C38 0.0165(11) 0.0324(13) 0.0216(12) -0.0003(10) -0.0036(9) 0.0074(10)
C39 0.0240(12) 0.0211(11) 0.0193(12) -0.0005(9) -0.0067(10) -0.0007(10)
C40 0.0207(12) 0.0347(13) 0.0166(12) 0.0026(10) -0.0015(10) 0.0053(10)
O2 0.019(2) 0.015(2) 0.025(3) -0.004(3) 0.002(2) 0.001(2)
C41 0.021(2) 0.023(2) 0.032(3) -0.004(3) 0.009(3) -0.0007(18)
C42 0.024(3) 0.019(3) 0.025(3) 0.000(3) 0.007(3) -0.002(2)
C43 0.022(3) 0.017(2) 0.021(4) -0.004(2) 0.004(2) 0.004(2)
C44 0.023(2) 0.013(3) 0.026(4) -0.003(2) 0.005(2) -0.003(2)
O2A 0.018(3) 0.014(3) 0.025(3) -0.004(3) 0.003(3) -0.001(3)
C41A 0.018(3) 0.020(2) 0.031(4) -0.001(3) 0.000(3) 0.002(2)
C42A 0.020(3) 0.022(4) 0.031(4) -0.004(4) 0.006(3) 0.002(3)
C43A 0.025(4) 0.015(3) 0.025(4) -0.003(3) 0.007(3) -0.005(3)
C44A 0.021(3) 0.013(3) 0.023(4) -0.004(3) 0.002(3) 0.001(3)

loop_
_geom_bond_atom_site_label_1
_geom_bond_atom_site_label_2
_geom_bond_distance
_geom_bond_site_symmetry_2
_geom_bond_publ_flag
Yb1 O1 2.0196(14) . ?
Yb1 O2 2.315(14) . ?
Yb1 O2A 2.33(2) . ?
Yb1 C32 2.618(2) . ?
Yb1 C39 2.618(2) . ?
Yb1 C33 2.627(2) . ?
Yb1 C40 2.646(2) . ?
Yb1 C38 2.652(2) . ?
Yb1 C34 2.656(2) . ?
Yb1 C31 2.663(2) . ?
Yb1 C35 2.677(2) . ?
Yb1 C36 2.682(2) . ?
O1 Al1 1.6918(15) . ?
Al1 N1 1.9313(18) . ?
Al1 N2 1.9388(17) . ?
Al1 C30 1.980(2) . ?
N1 C2 1.339(3) . ?
N1 C18 1.454(3) . ?
C1 C2 1.507(3) . ?
N2 C4 1.339(3) . ?
N2 C6 1.451(3) . ?
C2 C3 1.400(3) . ?
C3 C4 1.403(3) . ?
C4 C5 1.513(3) . ?
C6 C11 1.408(3) . ?
C6 C7 1.410(3) . ?
C7 C8 1.395(3) . ?
C7 C15 1.530(3) . ?
C8 C9 1.386(3) . ?
C9 C10 1.382(3) . ?
C10 C11 1.393(3) . ?
C11 C12 1.520(3) . ?
C12 C14 1.527(3) . ?
C12 C13 1.535(3) . ?
C15 C17 1.529(3) . ?
C15 C16 1.538(3) . ?
C18 C23 1.403(3) . ?
C18 C19 1.404(3) . ?
C19 C20 1.398(3) . ?
C19 C27 1.522(3) . ?
C20 C21 1.381(3) . ?
C21 C22 1.382(3) . ?
C22 C23 1.398(3) . ?
C23 C24 1.519(3) . ?
C24 C25 1.535(3) . ?
C24 C26 1.538(3) . ?
C27 C28 1.530(3) . ?
C27 C29 1.534(3) . ?
C31 C35 1.394(4) . ?
C31 C32 1.402(3) . ?
C32 C33 1.404(3) . ?
C33 C34 1.399(3) . ?
C34 C35 1.403(4) . ?
C36 C40 1.399(3) . ?
C36 C37 1.411(4) . ?
C37 C38 1.400(3) . ?
C38 C39 1.403(3) . ?
C39 C40 1.407(4) . ?
O2 C41 1.448(11) . ?
O2 C44 1.458(9) . ?
C41 C42 1.521(9) . ?
C42 C43 1.530(8) . ?
C43 C44 1.515(8) . ?
O2A C41A 1.446(14) . ?
O2A C44A 1.458(11) . ?
C41A C42A 1.514(12) . ?
C42A C43A 1.524(11) . ?
C43A C44A 1.514(11) . ?
